data_4004006
loop_
_publ_author_name
'Zhang, Zhi-Xu'
'Su, Chang-Yuan'
'Li, Jie'
'Song, Xian-Jiang'
'Fu, Da-Wei'
'Zhang, Yi'

_publ_section_title
;
 Ferroelastic Hybrid Bismuth Bromides with Dual Dielectric Switches
;
_journal_name_full 'Chemistry of Materials'
_journal_paper_doi 10.1021/acs.chemmater.1c01699
_journal_year 2021
_chemical_formula_moiety 'Bi Br5, 2(C4 H12 N)'
_chemical_formula_sum 'C8 H24 Bi Br5 N2'
_chemical_formula_weight 756.82
_space_group_crystal_system monoclinic
_space_group_IT_number 14
_space_group_name_Hall '-P 2ybc'
_space_group_name_H-M_alt 'P 1 21/c 1'
_atom_sites_solution_hydrogens geom
_atom_sites_solution_primary direct
_atom_sites_solution_secondary difmap
_audit_creation_method SHELXL-97
_cell_angle_alpha 90.00
_cell_angle_beta 121.745(6)
_cell_angle_gamma 90.00
_cell_formula_units_Z 8
_cell_length_a 22.5815(15)
_cell_length_b 8.7923(4)
_cell_length_c 24.089(3)
_cell_measurement_reflns_used 6117
_cell_measurement_temperature 293(2)
_cell_measurement_theta_max 28.3290
_cell_measurement_theta_min 2.5280
_cell_volume 4067.2(7)
_computing_cell_refinement 'CrysAlisPro 1.171.40.14e (Rigaku OD, 2018)'
_computing_data_collection 'CrysAlisPro 1.171.40.14e (Rigaku OD, 2018)'
_computing_data_reduction 'CrysAlisPro 1.171.40.14e (Rigaku OD, 2018)'
_computing_structure_refinement 'SHELXL-97 (Sheldrick, 1997)'
_computing_structure_solution 'SHELXS-97 (Sheldrick, 1990)'
_diffrn_ambient_temperature 293(2)
_diffrn_measured_fraction_theta_full 0.977
_diffrn_measured_fraction_theta_max 0.977
_diffrn_measurement_device_type 'XtaLAB Synergy R, DW system, HyPix'
_diffrn_measurement_method '\w scans'
_diffrn_radiation_monochromator graphite
_diffrn_radiation_source 'fine-focus sealed tube'
_diffrn_radiation_type MoK\a
_diffrn_radiation_wavelength 0.71073
_diffrn_reflns_av_R_equivalents 0.1135
_diffrn_reflns_av_sigmaI/netI 0.1543
_diffrn_reflns_limit_h_max 26
_diffrn_reflns_limit_h_min -26
_diffrn_reflns_limit_k_max 7
_diffrn_reflns_limit_k_min -10
_diffrn_reflns_limit_l_max 26
_diffrn_reflns_limit_l_min -28
_diffrn_reflns_number 16206
_diffrn_reflns_theta_full 25.00
_diffrn_reflns_theta_max 25.00
_diffrn_reflns_theta_min 2.52
_exptl_absorpt_coefficient_mu 18.479
_exptl_absorpt_correction_T_max 1.00000
_exptl_absorpt_correction_T_min 0.11253
_exptl_absorpt_correction_type multi-scan
_exptl_absorpt_process_details 'CrysAlisPro 1.171.39.46 (Rigaku OD, 2018)'
_exptl_crystal_colour yellow
_exptl_crystal_density_diffrn 2.472
_exptl_crystal_density_method 'not measured'
_exptl_crystal_description block
_exptl_crystal_F_000 2752
_exptl_crystal_size_max 0.22
_exptl_crystal_size_mid 0.21
_exptl_crystal_size_min 0.21
_refine_diff_density_max 4.842
_refine_diff_density_min -2.694
_refine_diff_density_rms 0.496
_refine_ls_extinction_method none
_refine_ls_goodness_of_fit_ref 1.102
_refine_ls_hydrogen_treatment mixed
_refine_ls_matrix_type full
_refine_ls_number_parameters 305
_refine_ls_number_reflns 7006
_refine_ls_number_restraints 266
_refine_ls_restrained_S_all 1.084
_refine_ls_R_factor_all 0.1614
_refine_ls_R_factor_gt 0.1125
_refine_ls_shift/su_max 0.023
_refine_ls_shift/su_mean 0.002
_refine_ls_structure_factor_coef Fsqd
_refine_ls_weighting_details 'calc w=1/[\s^2^(Fo^2^)+(0.2000P)^2^+0.0000P] where P=(Fo^2^+2Fc^2^)/3'
_refine_ls_weighting_scheme calc
_refine_ls_wR_factor_gt 0.3107
_refine_ls_wR_factor_ref 0.3339
_reflns_number_gt 4215
_reflns_number_total 7006
_reflns_threshold_expression >2sigma(I)
_cod_data_source_file cm1c01699_si_003.cif
_cod_data_source_block TBA-293K
_cod_original_cell_volume 4067.2(6)
_cod_original_sg_symbol_H-M 'P 21/c'
_cod_database_code 4004006

loop_
_symmetry_equiv_pos_as_xyz
'x, y, z'
'-x, y+1/2, -z+1/2'
'-x, -y, -z'
'x, -y-1/2, z-1/2'

loop_
_atom_site_label
_atom_site_type_symbol
_atom_site_fract_x
_atom_site_fract_y
_atom_site_fract_z
_atom_site_U_iso_or_equiv
_atom_site_adp_type
_atom_site_occupancy
_atom_site_symmetry_multiplicity
_atom_site_calc_flag
_atom_site_refinement_flags
_atom_site_disorder_assembly
_atom_site_disorder_group
C2 C 0.13914(17) 0.6614(9) 0.6172(5) 0.120(4) Uani 1 1 d DU . .
H2A H 0.1394 0.6630 0.5775 0.180 Uiso 1 1 calc R . .
H2B H 0.1374 0.5580 0.6291 0.180 Uiso 1 1 calc R . .
H2C H 0.1806 0.7093 0.6514 0.180 Uiso 1 1 calc R . .
N4 N 0.4105(11) 0.928(3) 0.5249(11) 0.131(5) Uani 1 1 d U . .
H4A H 0.3959 0.9650 0.5501 0.196 Uiso 1 1 calc R . .
H4B H 0.3809 0.9546 0.4837 0.196 Uiso 1 1 calc R . .
H4C H 0.4526 0.9644 0.5380 0.196 Uiso 1 1 calc R . .
N3 N 0.6512(8) 0.7189(18) 0.8408(8) 0.070(4) Uani 1 1 d U . .
H3A H 0.6520 0.6178 0.8427 0.105 Uiso 1 1 calc R . .
H3B H 0.6345 0.7486 0.7999 0.105 Uiso 1 1 calc R . .
H3C H 0.6241 0.7546 0.8545 0.105 Uiso 1 1 calc R . .
N2 N 0.1572(7) 0.2818(18) 0.8198(7) 0.064(4) Uani 1 1 d U . .
H2D H 0.1533 0.3806 0.8104 0.096 Uiso 1 1 calc R . .
H2E H 0.1519 0.2667 0.8534 0.096 Uiso 1 1 calc R . .
H2F H 0.1246 0.2307 0.7852 0.096 Uiso 1 1 calc R . .
C9 C 0.72439(17) 0.7799(3) 0.88424(13) 0.077(3) Uani 1 1 d DU . .
Bi2 Bi 0.06497(2) 0.75028(7) 0.84824(3) 0.03686(17) Uani 1 1 d . . .
Br3 Br -0.06028(8) 0.8064(2) 0.84796(8) 0.0541(5) Uani 1 1 d . . .
Br5 Br 0.17142(8) 0.6812(2) 0.82537(10) 0.0650(6) Uani 1 1 d . . .
Br7 Br 0.00124(8) 0.9568(2) 0.72360(9) 0.0642(6) Uani 1 1 d . . .
Br10 Br 0.11749(10) 1.0212(2) 0.91174(10) 0.0746(7) Uani 1 1 d . . .
Br14 Br 0.12661(14) 0.5962(3) 0.95826(11) 0.1055(10) Uani 1 1 d . . .
Bi1 Bi 0.43399(2) 0.80549(7) 0.78412(3) 0.03783(16) Uani 1 1 d . . .
Br4 Br 0.55775(9) 0.8101(2) 0.91029(9) 0.0625(6) Uani 1 1 d . . .
Br6 Br 0.32775(9) 0.8305(2) 0.65023(10) 0.0637(7) Uani 1 1 d . . .
Br8 Br 0.39742(8) 1.0803(2) 0.81120(9) 0.0606(6) Uani 1 1 d . . .
Br9 Br 0.51995(8) 1.0023(2) 0.74029(9) 0.0625(6) Uani 1 1 d . . .
Br13 Br 0.35672(11) 0.6586(3) 0.81825(12) 0.1010(8) Uani 1 1 d . . .
N1 N 0.0577(9) 0.694(2) 0.6549(9) 0.095(4) Uani 1 1 d U . .
H1A H 0.0855 0.7395 0.6932 0.142 Uiso 1 1 calc R . .
H1B H 0.0627 0.5941 0.6597 0.142 Uiso 1 1 calc R . .
H1C H 0.0137 0.7193 0.6403 0.142 Uiso 1 1 calc R . .
C4 C 0.0128(4) 0.719(2) 0.5410(3) 0.119(5) Uani 1 1 d DU . .
H4D H -0.0053 0.8154 0.5198 0.178 Uiso 1 1 calc R . .
H4E H -0.0218 0.6676 0.5456 0.178 Uiso 1 1 calc R . .
H4F H 0.0248 0.6584 0.5153 0.178 Uiso 1 1 calc R . .
C3 C 0.0826(10) 0.9155(4) 0.6092(12) 0.114(5) Uani 1 1 d DU . .
H3D H 0.0708 0.9524 0.5670 0.172 Uiso 1 1 calc R . .
H3E H 0.1296 0.9443 0.6411 0.172 Uiso 1 1 calc R . .
H3F H 0.0514 0.9586 0.6206 0.172 Uiso 1 1 calc R . .
C5 C 0.2279(2) 0.2270(3) 0.83696(12) 0.072(3) Uani 1 1 d DU . .
C8 C 0.2234(8) 0.0685(5) 0.8119(5) 0.085(4) Uani 1 1 d DU . .
H8A H 0.1945 0.0684 0.7651 0.127 Uiso 1 1 calc R . .
H8B H 0.2035 0.0023 0.8295 0.127 Uiso 1 1 calc R . .
H8C H 0.2692 0.0334 0.8250 0.127 Uiso 1 1 calc R . .
C6 C 0.2698(11) 0.226(3) 0.91020(16) 0.091(5) Uani 1 1 d DU . .
H6A H 0.3149 0.2689 0.9254 0.136 Uiso 1 1 calc R . .
H6B H 0.2749 0.1233 0.9256 0.136 Uiso 1 1 calc R . .
H6C H 0.2463 0.2852 0.9264 0.136 Uiso 1 1 calc R . .
C7 C 0.2535(3) 0.3408(8) 0.8079(3) 0.073(4) Uani 1 1 d DU . .
H7A H 0.2401 0.4412 0.8128 0.110 Uiso 1 1 calc R . .
H7B H 0.2335 0.3189 0.7624 0.110 Uiso 1 1 calc R . .
H7C H 0.3033 0.3351 0.8301 0.110 Uiso 1 1 calc R . .
C1 C 0.0765(2) 0.7456(4) 0.6072(3) 0.103(4) Uani 1 1 d DU . .
C13 C 0.4381(6) 0.7257(14) 0.5985(2) 0.095(4) Uani 1 1 d DU . .
H13A H 0.4632 0.6315 0.6084 0.143 Uiso 1 1 calc R . .
H13B H 0.3986 0.7130 0.6030 0.143 Uiso 1 1 calc R . .
H13C H 0.4681 0.8031 0.6280 0.143 Uiso 1 1 calc R . .
C11 C 0.7528(8) 0.7029(9) 0.9490(2) 0.080(4) Uani 1 1 d DU . .
H11A H 0.7212 0.7174 0.9639 0.120 Uiso 1 1 calc R . .
H11B H 0.7973 0.7460 0.9801 0.120 Uiso 1 1 calc R . .
H11C H 0.7581 0.5961 0.9445 0.120 Uiso 1 1 calc R . .
C14 C 0.3399(13) 0.699(3) 0.4914(14) 0.124(5) Uani 1 1 d U . .
H14A H 0.3119 0.7396 0.5071 0.186 Uiso 1 1 calc R . .
H14B H 0.3438 0.5906 0.4977 0.186 Uiso 1 1 calc R . .
H14C H 0.3183 0.7212 0.4458 0.186 Uiso 1 1 calc R . .
C10 C 0.7181(7) 0.9474(4) 0.8919(8) 0.096(5) Uani 1 1 d DU . .
H10A H 0.6863 0.9642 0.9064 0.144 Uiso 1 1 calc R . .
H10B H 0.7009 0.9971 0.8507 0.144 Uiso 1 1 calc R . .
H10C H 0.7629 0.9880 0.9234 0.144 Uiso 1 1 calc R . .
C15 C 0.4136(9) 0.772(2) 0.5297(3) 0.111(4) Uani 1 1 d DU . .
C12 C 0.7630(2) 0.7170(14) 0.8542(3) 0.100(4) Uani 1 1 d DU . .
H12A H 0.8083 0.7627 0.8746 0.150 Uiso 1 1 calc R . .
H12B H 0.7376 0.7391 0.8084 0.150 Uiso 1 1 calc R . .
H12C H 0.7678 0.6088 0.8606 0.150 Uiso 1 1 calc R . .
C16 C 0.4625(13) 0.711(3) 0.5119(14) 0.127(4) Uani 1 1 d U . .
H16A H 0.4950 0.7891 0.5176 0.191 Uiso 1 1 calc R . .
H16B H 0.4370 0.6790 0.4671 0.191 Uiso 1 1 calc R . .
H16C H 0.4873 0.6261 0.5394 0.191 Uiso 1 1 calc R . .

loop_
_atom_site_aniso_label
_atom_site_aniso_U_11
_atom_site_aniso_U_22
_atom_site_aniso_U_33
_atom_site_aniso_U_23
_atom_site_aniso_U_13
_atom_site_aniso_U_12
C2 0.120(4) 0.129(7) 0.124(7) 0.006(7) 0.073(4) 0.008(5)
N4 0.142(7) 0.119(5) 0.126(7) 0.009(5) 0.067(5) 0.001(5)
N3 0.080(4) 0.067(6) 0.060(6) 0.004(5) 0.035(4) 0.004(5)
N2 0.065(4) 0.068(6) 0.067(6) -0.001(5) 0.039(3) -0.006(4)
C9 0.076(4) 0.076(5) 0.074(5) 0.001(4) 0.036(3) 0.001(5)
Bi2 0.0363(2) 0.0373(3) 0.0294(3) -0.0007(2) 0.01203(19) 0.0018(2)
Br3 0.0564(6) 0.0582(10) 0.0568(8) -0.0031(7) 0.0361(6) 0.0003(7)
Br5 0.0492(6) 0.0559(11) 0.0948(12) -0.0085(8) 0.0412(7) -0.0002(7)
Br7 0.0696(8) 0.0593(10) 0.0735(10) 0.0280(8) 0.0443(7) 0.0219(7)
Br10 0.0735(9) 0.0730(12) 0.0708(12) -0.0338(9) 0.0336(8) -0.0285(9)
Br14 0.1186(16) 0.1205(19) 0.0499(12) 0.0410(12) 0.0255(11) 0.0322(15)
Bi1 0.0382(2) 0.0370(3) 0.0389(3) -0.0025(2) 0.02071(18) -0.0024(2)
Br4 0.0564(8) 0.0777(12) 0.0394(9) 0.0007(8) 0.0156(7) 0.0090(8)
Br6 0.0532(8) 0.0566(11) 0.0501(11) -0.0061(8) 0.0058(8) -0.0008(8)
Br8 0.0574(7) 0.0613(10) 0.0600(10) -0.0130(8) 0.0287(7) 0.0097(7)
Br9 0.0621(7) 0.0607(11) 0.0679(10) 0.0169(8) 0.0363(7) -0.0057(7)
Br13 0.1187(9) 0.1011(17) 0.1267(13) -0.0179(11) 0.0943(8) -0.0461(11)
N1 0.098(5) 0.088(7) 0.099(4) -0.001(5) 0.054(3) 0.002(5)
C4 0.124(6) 0.119(7) 0.107(5) 0.013(6) 0.057(5) -0.011(6)
C3 0.123(7) 0.107(5) 0.111(7) 0.007(5) 0.060(5) -0.005(5)
C5 0.061(4) 0.069(5) 0.081(5) 0.002(4) 0.034(4) -0.004(4)
C8 0.087(6) 0.072(5) 0.094(6) 0.002(5) 0.047(5) 0.004(5)
C6 0.084(6) 0.095(8) 0.083(4) 0.004(5) 0.038(4) 0.000(6)
C7 0.064(5) 0.071(6) 0.088(5) 0.001(5) 0.043(4) -0.003(5)
C1 0.109(5) 0.103(5) 0.104(5) 0.002(5) 0.061(4) -0.005(5)
C13 0.093(6) 0.097(7) 0.097(4) 0.000(5) 0.051(4) 0.004(6)
C11 0.074(6) 0.081(6) 0.072(4) -0.003(5) 0.030(4) 0.000(6)
C14 0.121(5) 0.125(7) 0.113(7) 0.002(7) 0.052(4) 0.003(5)
C10 0.096(7) 0.081(5) 0.099(7) -0.001(5) 0.043(5) -0.002(5)
C15 0.116(5) 0.112(5) 0.104(5) 0.006(5) 0.056(4) 0.009(5)
C12 0.094(5) 0.112(7) 0.098(5) -0.005(6) 0.054(4) 0.003(6)
C16 0.133(5) 0.141(7) 0.118(5) 0.004(6) 0.073(4) 0.007(6)

loop_
_atom_type_symbol
_atom_type_description
_atom_type_scat_dispersion_real
_atom_type_scat_dispersion_imag
_atom_type_scat_source
C C 0.0033 0.0016 'International Tables Vol C Tables 4.2.6.8 and 6.1.1.4'
H H 0.0000 0.0000 'International Tables Vol C Tables 4.2.6.8 and 6.1.1.4'
Bi Bi -4.1077 10.2566 'International Tables Vol C Tables 4.2.6.8 and 6.1.1.4'
Br Br -0.2901 2.4595 'International Tables Vol C Tables 4.2.6.8 and 6.1.1.4'
N N 0.0061 0.0033 'International Tables Vol C Tables 4.2.6.8 and 6.1.1.4'

loop_
_geom_angle_atom_site_label_1
_geom_angle_atom_site_label_2
_geom_angle_atom_site_label_3
_geom_angle
_geom_angle_site_symmetry_1
_geom_angle_site_symmetry_3
_geom_angle_publ_flag
C1 C2 H2A 109.5 . . ?
C1 C2 H2B 109.5 . . ?
H2A C2 H2B 109.5 . . ?
C1 C2 H2C 109.5 . . ?
H2A C2 H2C 109.5 . . ?
H2B C2 H2C 109.5 . . ?
C15 N4 H4A 109.5 . . ?
C15 N4 H4B 109.5 . . ?
H4A N4 H4B 109.5 . . ?
C15 N4 H4C 109.5 . . ?
H4A N4 H4C 109.5 . . ?
H4B N4 H4C 109.5 . . ?
C9 N3 H3A 109.5 . . ?
C9 N3 H3B 109.5 . . ?
H3A N3 H3B 109.5 . . ?
C9 N3 H3C 109.5 . . ?
H3A N3 H3C 109.5 . . ?
H3B N3 H3C 109.5 . . ?
C5 N2 H2D 109.5 . . ?
C5 N2 H2E 109.5 . . ?
H2D N2 H2E 109.5 . . ?
C5 N2 H2F 109.5 . . ?
H2D N2 H2F 109.5 . . ?
H2E N2 H2F 109.5 . . ?
C11 C9 C10 109.4(8) . . ?
C11 C9 C12 107.2(7) . . ?
C10 C9 C12 122.5(9) . . ?
C11 C9 N3 105.8(9) . . ?
C10 C9 N3 107.0(8) . . ?
C12 C9 N3 103.7(8) . . ?
Br14 Bi2 Br10 92.35(8) . . ?
Br14 Bi2 Br5 91.87(9) . . ?
Br10 Bi2 Br5 97.71(7) . . ?
Br14 Bi2 Br3 95.13(9) . . ?
Br10 Bi2 Br3 89.34(6) . . ?
Br5 Bi2 Br3 169.86(6) . . ?
Br14 Bi2 Br7 88.71(8) . 2_546 ?
Br10 Bi2 Br7 176.69(6) . 2_546 ?
Br5 Bi2 Br7 85.39(6) . 2_546 ?
Br3 Bi2 Br7 87.44(5) . 2_546 ?
Br14 Bi2 Br7 174.92(7) . . ?
Br10 Bi2 Br7 82.93(6) . . ?
Br5 Bi2 Br7 86.92(6) . . ?
Br3 Bi2 Br7 86.73(5) . . ?
Br7 Bi2 Br7 96.11(2) 2_546 . ?
Bi2 Br7 Bi2 151.72(8) 2_556 . ?
Br13 Bi1 Br8 91.48(8) . . ?
Br13 Bi1 Br6 95.17(7) . . ?
Br8 Bi1 Br6 91.25(6) . . ?
Br13 Bi1 Br4 96.51(7) . . ?
Br8 Bi1 Br4 89.02(6) . . ?
Br6 Bi1 Br4 168.30(7) . . ?
Br13 Bi1 Br9 88.89(8) . 2_646 ?
Br8 Bi1 Br9 177.60(5) . 2_646 ?
Br6 Bi1 Br9 91.08(6) . 2_646 ?
Br4 Bi1 Br9 88.58(5) . 2_646 ?
Br13 Bi1 Br9 175.97(7) . . ?
Br8 Bi1 Br9 84.95(6) . . ?
Br6 Bi1 Br9 83.04(6) . . ?
Br4 Bi1 Br9 85.33(6) . . ?
Br9 Bi1 Br9 94.75(3) 2_646 . ?
Bi1 Br9 Bi1 151.47(8) 2_656 . ?
C1 N1 H1A 109.5 . . ?
C1 N1 H1B 109.5 . . ?
H1A N1 H1B 109.5 . . ?
C1 N1 H1C 109.5 . . ?
H1A N1 H1C 109.5 . . ?
H1B N1 H1C 109.5 . . ?
C1 C4 H4D 109.5 . . ?
C1 C4 H4E 109.5 . . ?
H4D C4 H4E 109.5 . . ?
C1 C4 H4F 109.5 . . ?
H4D C4 H4F 109.5 . . ?
H4E C4 H4F 109.5 . . ?
C1 C3 H3D 109.5 . . ?
C1 C3 H3E 109.5 . . ?
H3D C3 H3E 109.5 . . ?
C1 C3 H3F 109.5 . . ?
H3D C3 H3F 109.5 . . ?
H3E C3 H3F 109.5 . . ?
C7 C5 N2 105.7(7) . . ?
C7 C5 C6 113.1(10) . . ?
N2 C5 C6 104.3(12) . . ?
C7 C5 C8 113.1(7) . . ?
N2 C5 C8 110.5(9) . . ?
C6 C5 C8 109.6(10) . . ?
C5 C8 H8A 109.5 . . ?
C5 C8 H8B 109.5 . . ?
H8A C8 H8B 109.5 . . ?
C5 C8 H8C 109.5 . . ?
H8A C8 H8C 109.5 . . ?
H8B C8 H8C 109.5 . . ?
C5 C6 H6A 109.5 . . ?
C5 C6 H6B 109.5 . . ?
H6A C6 H6B 109.5 . . ?
C5 C6 H6C 109.5 . . ?
H6A C6 H6C 109.5 . . ?
H6B C6 H6C 109.5 . . ?
C5 C7 H7A 109.5 . . ?
C5 C7 H7B 109.5 . . ?
H7A C7 H7B 109.5 . . ?
C5 C7 H7C 109.5 . . ?
H7A C7 H7C 109.5 . . ?
H7B C7 H7C 109.5 . . ?
N1 C1 C3 109.6(14) . . ?
N1 C1 C2 110.8(9) . . ?
C3 C1 C2 115.1(10) . . ?
N1 C1 C4 105.7(8) . . ?
C3 C1 C4 102.0(11) . . ?
C2 C1 C4 113.0(7) . . ?
C15 C13 H13A 109.5 . . ?
C15 C13 H13B 109.5 . . ?
H13A C13 H13B 109.5 . . ?
C15 C13 H13C 109.5 . . ?
H13A C13 H13C 109.5 . . ?
H13B C13 H13C 109.5 . . ?
C9 C11 H11A 109.5 . . ?
C9 C11 H11B 109.5 . . ?
H11A C11 H11B 109.5 . . ?
C9 C11 H11C 109.5 . . ?
H11A C11 H11C 109.5 . . ?
H11B C11 H11C 109.5 . . ?
C15 C14 H14A 109.5 . . ?
C15 C14 H14B 109.5 . . ?
H14A C14 H14B 109.5 . . ?
C15 C14 H14C 109.5 . . ?
H14A C14 H14C 109.5 . . ?
H14B C14 H14C 109.5 . . ?
C9 C10 H10A 109.5 . . ?
C9 C10 H10B 109.5 . . ?
H10A C10 H10B 109.5 . . ?
C9 C10 H10C 109.5 . . ?
H10A C10 H10C 109.5 . . ?
H10B C10 H10C 109.5 . . ?
N4 C15 C16 110(2) . . ?
N4 C15 C13 109.4(15) . . ?
C16 C15 C13 109.1(16) . . ?
N4 C15 C14 111.6(18) . . ?
C16 C15 C14 114.2(19) . . ?
C13 C15 C14 101.6(15) . . ?
C9 C12 H12A 109.5 . . ?
C9 C12 H12B 109.5 . . ?
H12A C12 H12B 109.5 . . ?
C9 C12 H12C 109.5 . . ?
H12A C12 H12C 109.5 . . ?
H12B C12 H12C 109.5 . . ?
C15 C16 H16A 109.5 . . ?
C15 C16 H16B 109.5 . . ?
H16A C16 H16B 109.5 . . ?
C15 C16 H16C 109.5 . . ?
H16A C16 H16C 109.5 . . ?
H16B C16 H16C 109.5 . . ?

loop_
_geom_bond_atom_site_label_1
_geom_bond_atom_site_label_2
_geom_bond_distance
_geom_bond_site_symmetry_2
_geom_bond_publ_flag
C2 C1 1.499(4) . ?
C2 H2A 0.9600 . ?
C2 H2B 0.9600 . ?
C2 H2C 0.9600 . ?
N4 C15 1.38(3) . ?
N4 H4A 0.8900 . ?
N4 H4B 0.8900 . ?
N4 H4C 0.8900 . ?
N3 C9 1.515(14) . ?
N3 H3A 0.8900 . ?
N3 H3B 0.8900 . ?
N3 H3C 0.8900 . ?
N2 C5 1.501(15) . ?
N2 H2D 0.8900 . ?
N2 H2E 0.8900 . ?
N2 H2F 0.8900 . ?
C9 C11 1.500(4) . ?
C9 C10 1.500(4) . ?
C9 C12 1.500(5) . ?
Bi2 Br14 2.629(2) . ?
Bi2 Br10 2.740(2) . ?
Bi2 Br5 2.801(2) . ?
Bi2 Br3 2.867(2) . ?
Bi2 Br7 3.0273(19) 2_546 ?
Bi2 Br7 3.136(2) . ?
Br7 Bi2 3.0273(19) 2_556 ?
Bi1 Br13 2.626(3) . ?
Bi1 Br8 2.741(2) . ?
Bi1 Br6 2.8396(19) . ?
Bi1 Br4 2.8481(17) . ?
Bi1 Br9 3.030(2) 2_646 ?
Bi1 Br9 3.167(2) . ?
Br9 Bi1 3.030(2) 2_656 ?
N1 C1 1.49(2) . ?
N1 H1A 0.8900 . ?
N1 H1B 0.8900 . ?
N1 H1C 0.8900 . ?
C4 C1 1.500(4) . ?
C4 H4D 0.9600 . ?
C4 H4E 0.9600 . ?
C4 H4F 0.9600 . ?
C3 C1 1.499(4) . ?
C3 H3D 0.9600 . ?
C3 H3E 0.9600 . ?
C3 H3F 0.9600 . ?
C5 C7 1.500(5) . ?
C5 C6 1.500(4) . ?
C5 C8 1.501(4) . ?
C8 H8A 0.9600 . ?
C8 H8B 0.9600 . ?
C8 H8C 0.9600 . ?
C6 H6A 0.9600 . ?
C6 H6B 0.9600 . ?
C6 H6C 0.9600 . ?
C7 H7A 0.9600 . ?
C7 H7B 0.9600 . ?
C7 H7C 0.9600 . ?
C13 C15 1.501(5) . ?
C13 H13A 0.9600 . ?
C13 H13B 0.9600 . ?
C13 H13C 0.9600 . ?
C11 H11A 0.9600 . ?
C11 H11B 0.9600 . ?
C11 H11C 0.9600 . ?
C14 C15 1.56(3) . ?
C14 H14A 0.9600 . ?
C14 H14B 0.9600 . ?
C14 H14C 0.9600 . ?
C10 H10A 0.9600 . ?
C10 H10B 0.9600 . ?
C10 H10C 0.9600 . ?
C15 C16 1.48(4) . ?
C12 H12A 0.9600 . ?
C12 H12B 0.9600 . ?
C12 H12C 0.9600 . ?
C16 H16A 0.9600 . ?
C16 H16B 0.9600 . ?
C16 H16C 0.9600 . ?

loop_
_geom_hbond_atom_site_label_D
_geom_hbond_atom_site_label_H
_geom_hbond_atom_site_label_A
_geom_hbond_distance_DH
_geom_hbond_distance_HA
_geom_hbond_distance_DA
_geom_hbond_angle_DHA
_geom_hbond_site_symmetry_A
C2 H2B Br3 0.96 3.04 3.898(10) 149.3 2_546
N3 H3A Br6 0.89 2.56 3.439(16) 171.3 2_646
N3 H3B Br8 0.89 2.80 3.446(17) 130.6 2_646
N3 H3B Br9 0.89 3.13 3.647(15) 118.8 .
N3 H3C Br4 0.89 2.53 3.41(2) 167.9 .
N2 H2D Br5 0.89 2.67 3.522(16) 160.8 .
N2 H2E Br10 0.89 2.90 3.614(18) 138.8 1_545
N2 H2F Br3 0.89 2.82 3.443(15) 128.4 2_546
N1 H1A Br5 0.89 2.77 3.518(18) 142.6 .
N1 H1C Br7 0.89 3.01 3.45(2) 112.5 .
N1 H1B Br3 0.89 2.53 3.414(19) 169.7 2_546
N1 H1C Br7 0.89 3.01 3.45(2) 112.5 .
N1 H1C Br10 0.89 3.08 3.724(18) 131.1 2_546
C4 H4E Br10 0.96 3.12 4.064(12) 169.0 2_546
C3 H3F Br3 0.96 3.13 3.699(12) 119.5 2_556
C8 H8B Br5 0.96 2.90 3.671(9) 137.8 1_545
C8 H8C Br8 0.96 3.11 3.940(17) 145.6 1_545
C7 H7A Br5 0.96 2.73 3.659(9) 163.5 .
C13 H13A Br4 0.96 2.86 3.664(13) 141.8 2_646
C13 H13A Br8 0.96 2.73 3.415(12) 129.0 2_646
C13 H13B Br6 0.96 2.61 3.446(13) 145.2 .
C13 H13C Br9 0.96 2.90 3.789(9) 154.2 .
C11 H11B Br10 0.96 3.07 3.921(8) 149.1 3_677
C11 H11C Br14 0.96 2.95 3.595(10) 125.5 3_667
C11 H11C Br6 0.96 3.12 3.895(8) 138.4 2_646
C10 H10B Br6 0.96 3.00 3.513(6) 114.9 2_656

loop_
_geom_torsion_atom_site_label_1
_geom_torsion_atom_site_label_2
_geom_torsion_atom_site_label_3
_geom_torsion_atom_site_label_4
_geom_torsion
_geom_torsion_site_symmetry_1
_geom_torsion_site_symmetry_2
_geom_torsion_site_symmetry_3
_geom_torsion_site_symmetry_4
_geom_torsion_publ_flag
Br14 Bi2 Br7 Bi2 -59.0(10) . . . 2_556 ?
Br10 Bi2 Br7 Bi2 -37.17(14) . . . 2_556 ?
Br5 Bi2 Br7 Bi2 -135.34(14) . . . 2_556 ?
Br3 Bi2 Br7 Bi2 52.57(14) . . . 2_556 ?
Br7 Bi2 Br7 Bi2 139.64(17) 2_546 . . 2_556 ?
Br13 Bi1 Br9 Bi1 24.8(10) . . . 2_656 ?
Br8 Bi1 Br9 Bi1 -3.20(12) . . . 2_656 ?
Br6 Bi1 Br9 Bi1 88.69(12) . . . 2_656 ?
Br4 Bi1 Br9 Bi1 -92.63(13) . . . 2_656 ?
Br9 Bi1 Br9 Bi1 179.19(15) 2_646 . . 2_656 ?
